data_7117424
loop_
_publ_author_name
'S. Menichetti'
'S. Cecchi'
'P. Procacci'
'M. Innocenti'
'L. Becucci'
'L. Franco'
'C. Viglianisi'

_publ_section_title
;
 Thia-bridged triarylamine heterohelicene radical cations as redox-driven
 molecular switches
;
_journal_name_full Chem.Commun.
_journal_page_first 11452
_journal_paper_doi 10.1039/C5cc04007H
_journal_volume 51
_journal_year 2015
_chemical_formula_moiety 'C21 H17 N O3 S2'
_chemical_formula_sum 'C21 H17 N O3 S2'
_chemical_formula_weight 395.48
_chemical_name_systematic
;
2,3,4-trimethoxybenzo[5,6][1,4]thiazino[2,3,4-kl]phenothiazine
;
_space_group_IT_number 61
_symmetry_cell_setting orthorhombic
_symmetry_space_group_name_Hall '-P 2ac 2ab'
_symmetry_space_group_name_H-M 'P b c a'
_atom_sites_solution_hydrogens geom
_atom_sites_solution_primary direct
_atom_sites_solution_secondary difmap
_audit_creation_date
;
'Thu May 24 12:04:54 2012'
;
_audit_creation_method
;
CrysAlisPro, Oxford Diffraction Ltd.,
Version 1.171.34.44 (release 25-10-2010 CrysAlis171 .NET)
(compiled Oct 25 2010,18:11:34)
;
_audit_update_record
;
2013-03-27 deposited with the CCDC.
2015-06-19 downloaded from the CCDC.
;
_cell_angle_alpha 90.00
_cell_angle_beta 90.00
_cell_angle_gamma 90.00
_cell_formula_units_Z 8
_cell_length_a 10.641(1)
_cell_length_b 14.807(1)
_cell_length_c 23.076(1)
_cell_measurement_reflns_used 3350
_cell_measurement_temperature 150.0
_cell_measurement_theta_max 70.8280
_cell_measurement_theta_min 4.1513
_cell_volume 3635.9(4)
_computing_cell_refinement
;
CrysAlisPro, Oxford Diffraction Ltd.,
Version 1.171.34.44 (release 25-10-2010 CrysAlis171 .NET)
(compiled Oct 25 2010,18:11:34)
;
_computing_data_collection
;
CrysAlisPro, Oxford Diffraction Ltd.,
Version 1.171.34.44 (release 25-10-2010 CrysAlis171 .NET)
(compiled Oct 25 2010,18:11:34)
;
_computing_data_reduction
;
CrysAlisPro, Oxford Diffraction Ltd.,
Version 1.171.34.44 (release 25-10-2010 CrysAlis171 .NET)
(compiled Oct 25 2010,18:11:34)
;
_computing_molecular_graphics Ortep3
_computing_publication_material Ciftab
_computing_structure_refinement 'SHELXL-97 (Sheldrick, 1997)'
_computing_structure_solution 'SIR2004 J.Appl.Cryst.38,381-388'
_diffrn_ambient_temperature 150.0
_diffrn_detector_area_resol_mean 8.1241
_diffrn_measured_fraction_theta_full 0.953
_diffrn_measured_fraction_theta_max 0.953
_diffrn_measurement_details
;
1 omega -114.00 -73.00 1.0000 3.0000
omega____ theta____ kappa____ phi______ frames
- -46.5324 -125.0000 -90.0000 41

2 omega -11.00 68.00 1.0000 3.0000
omega____ theta____ kappa____ phi______ frames
- 46.5324 -77.0000 -150.0000 79

3 omega -140.00 -70.00 1.0000 3.0000
omega____ theta____ kappa____ phi______ frames
- -90.0000 -55.0000 120.0000 70

4 omega 29.00 67.00 1.0000 3.0000
omega____ theta____ kappa____ phi______ frames
- 97.3169 -45.0000 -60.0000 38

5 omega 30.00 56.00 1.0000 3.0000
omega____ theta____ kappa____ phi______ frames
- 97.3169 -45.0000 -90.0000 26

6 omega 81.00 157.00 1.0000 3.0000
omega____ theta____ kappa____ phi______ frames
- 97.3169 125.0000 -60.0000 76

7 omega 47.00 75.00 1.0000 3.0000
omega____ theta____ kappa____ phi______ frames
- 97.3169 -45.0000 -120.0000 28

8 omega -118.00 -48.00 1.0000 3.0000
omega____ theta____ kappa____ phi______ frames
- -46.5324 -77.0000 -60.0000 70

;
_diffrn_measurement_device_type 'Xcalibur, Onyx'
_diffrn_measurement_method '\w scans'
_diffrn_radiation_monochromator graphite
_diffrn_radiation_source 'Enhance (Cu) X-ray Source'
_diffrn_radiation_type 'Cu K\a'
_diffrn_radiation_wavelength 1.5418
_diffrn_reflns_av_R_equivalents 0.0574
_diffrn_reflns_av_sigmaI/netI 0.0688
_diffrn_reflns_limit_h_max 12
_diffrn_reflns_limit_h_min -12
_diffrn_reflns_limit_k_max 17
_diffrn_reflns_limit_k_min -16
_diffrn_reflns_limit_l_max 21
_diffrn_reflns_limit_l_min -27
_diffrn_reflns_number 10195
_diffrn_reflns_theta_full 70.96
_diffrn_reflns_theta_max 70.96
_diffrn_reflns_theta_min 5.47
_diffrn_standards_decay_% 50
_diffrn_standards_interval_count 200
_diffrn_standards_number 3
_exptl_absorpt_coefficient_mu 2.844
_exptl_absorpt_correction_T_max 0.9052
_exptl_absorpt_correction_T_min 0.7742
_exptl_absorpt_correction_type multi-scan
_exptl_absorpt_process_details
;
CrysAlisPro, Oxford Diffraction Ltd.,
Version 1.171.34.44 (release 25-10-2010 CrysAlis171 .NET)
(compiled Oct 25 2010,18:11:34)
Empirical absorption correction using spherical harmonics,
implemented in SCALE3 ABSPACK scaling algorithm.
;
_exptl_crystal_colour lightyellow
_exptl_crystal_density_diffrn 1.445
_exptl_crystal_density_method 'not measured'
_exptl_crystal_description prismatic
_exptl_crystal_F_000 1648
_exptl_crystal_size_max 0.09
_exptl_crystal_size_mid 0.04
_exptl_crystal_size_min 0.03
_refine_diff_density_max 0.276
_refine_diff_density_min -0.318
_refine_diff_density_rms 0.071
_refine_ls_extinction_coef 0.00042(7)
_refine_ls_extinction_expression Fc^*^=kFc[1+0.001xFc^2^\l^3^/sin(2\q)]^-1/4^
_refine_ls_extinction_method SHELXL
_refine_ls_goodness_of_fit_ref 1.049
_refine_ls_hydrogen_treatment mixed
_refine_ls_matrix_type full
_refine_ls_number_parameters 245
_refine_ls_number_reflns 3344
_refine_ls_number_restraints 0
_refine_ls_restrained_S_all 1.049
_refine_ls_R_factor_all 0.0803
_refine_ls_R_factor_gt 0.0440
_refine_ls_shift/su_max 0.001
_refine_ls_shift/su_mean 0.000
_refine_ls_structure_factor_coef Fsqd
_refine_ls_weighting_details 'calc w=1/[\s^2^(Fo^2^)+(0.0443P)^2^+1.0404P] where P=(Fo^2^+2Fc^2^)/3'
_refine_ls_weighting_scheme calc
_refine_ls_wR_factor_gt 0.0947
_refine_ls_wR_factor_ref 0.1131
_reflns_number_gt 2293
_reflns_number_total 3344
_reflns_threshold_expression >2sigma(I)
_cod_data_source_file c5cc04007h2.cif
_cod_data_source_block exp_732
_cod_database_code 7117424

loop_
_symmetry_equiv_pos_as_xyz
'x, y, z'
'-x+1/2, -y, z+1/2'
'x+1/2, -y+1/2, -z'
'-x, y+1/2, -z+1/2'
'-x, -y, -z'
'x-1/2, y, -z-1/2'
'-x-1/2, y-1/2, z'
'x, -y-1/2, z-1/2'

loop_
_atom_site_label
_atom_site_type_symbol
_atom_site_fract_x
_atom_site_fract_y
_atom_site_fract_z
_atom_site_U_iso_or_equiv
_atom_site_adp_type
_atom_site_occupancy
_atom_site_symmetry_multiplicity
_atom_site_calc_flag
_atom_site_refinement_flags
_atom_site_disorder_assembly
_atom_site_disorder_group
N1 N 0.7710(2) 0.28237(16) 0.83525(10) 0.0204(6) Uani 1 1 d . . .
O1 O 1.04469(19) 0.03758(13) 0.89607(9) 0.0269(5) Uani 1 1 d . . .
O2 O 1.18524(19) 0.15366(14) 0.95877(8) 0.0289(5) Uani 1 1 d . . .
O3 O 1.12334(19) 0.33761(14) 0.96049(8) 0.0258(5) Uani 1 1 d . . .
S1 S 0.61351(7) 0.28930(5) 0.72932(3) 0.0228(2) Uani 1 1 d . . .
S2 S 0.93552(7) 0.42841(5) 0.89220(3) 0.0229(2) Uani 1 1 d . . .
C1 C 0.7806(3) 0.36524(19) 0.80443(12) 0.0185(6) Uani 1 1 d . . .
C2 C 0.7106(3) 0.3778(2) 0.75400(12) 0.0207(7) Uani 1 1 d . . .
C3 C 0.7167(3) 0.4592(2) 0.72410(13) 0.0245(7) Uani 1 1 d . . .
H3 H 0.6671 0.4683 0.6914 0.029 Uiso 1 1 calc R . .
C4 C 0.7965(3) 0.5265(2) 0.74307(13) 0.0253(7) Uani 1 1 d . . .
H4 H 0.8032 0.5800 0.7222 0.030 Uiso 1 1 calc R . .
C5 C 0.8668(3) 0.5147(2) 0.79315(12) 0.0238(7) Uani 1 1 d . . .
H5 H 0.9208 0.5601 0.8056 0.029 Uiso 1 1 calc R . .
C6 C 0.8568(3) 0.43533(19) 0.82470(12) 0.0200(7) Uani 1 1 d . . .
C7 C 0.6500(3) 0.24384(19) 0.84327(12) 0.0191(6) Uani 1 1 d . . .
C8 C 0.5646(3) 0.24771(19) 0.79761(12) 0.0193(6) Uani 1 1 d . . .
C9 C 0.4426(3) 0.21525(19) 0.80501(13) 0.0231(7) Uani 1 1 d . . .
H9 H 0.3847 0.2199 0.7750 0.028 Uiso 1 1 calc R . .
C10 C 0.4077(3) 0.1762(2) 0.85698(13) 0.0274(7) Uani 1 1 d . . .
H10 H 0.3268 0.1536 0.8617 0.033 Uiso 1 1 calc R . .
C11 C 0.4936(3) 0.1706(2) 0.90219(13) 0.0254(7) Uani 1 1 d . . .
H11 H 0.4704 0.1438 0.9370 0.031 Uiso 1 1 calc R . .
C12 C 0.6135(3) 0.20497(19) 0.89544(12) 0.0214(7) Uani 1 1 d . . .
H12 H 0.6702 0.2020 0.9260 0.026 Uiso 1 1 calc R . .
C13 C 0.8758(3) 0.2505(2) 0.86757(12) 0.0199(6) Uani 1 1 d . . .
C14 C 0.9536(3) 0.3101(2) 0.89657(12) 0.0189(6) Uani 1 1 d . . .
C15 C 1.0565(3) 0.2762(2) 0.92809(12) 0.0205(7) Uani 1 1 d . . .
C16 C 1.0824(3) 0.1848(2) 0.92845(12) 0.0224(7) Uani 1 1 d . . .
C17 C 1.0075(3) 0.1258(2) 0.89558(12) 0.0214(7) Uani 1 1 d . . .
C18 C 0.9036(3) 0.1586(2) 0.86632(12) 0.0215(7) Uani 1 1 d . . .
H18 H 0.8522 0.1192 0.8458 0.026 Uiso 1 1 calc R . .
C19 C 1.2507(3) 0.3523(3) 0.94230(15) 0.0415(9) Uani 1 1 d . . .
H19A H 1.2897 0.3958 0.9674 0.062 Uiso 1 1 calc R . .
H19B H 1.2513 0.3746 0.9032 0.062 Uiso 1 1 calc R . .
H19C H 1.2963 0.2965 0.9441 0.062 Uiso 1 1 calc R . .
C20 C 1.1530(3) 0.1019(2) 1.00886(13) 0.0347(8) Uani 1 1 d . . .
H20A H 1.2284 0.0824 1.0280 0.052 Uiso 1 1 calc R . .
H20B H 1.1048 0.0501 0.9974 0.052 Uiso 1 1 calc R . .
H20C H 1.1042 0.1384 1.0348 0.052 Uiso 1 1 calc R . .
C21 C 0.9730(3) -0.0242(2) 0.86187(13) 0.0295(8) Uani 1 1 d . . .
H21A H 1.0077 -0.0838 0.8656 0.044 Uiso 1 1 calc R . .
H21B H 0.9757 -0.0059 0.8220 0.044 Uiso 1 1 calc R . .
H21C H 0.8874 -0.0244 0.8750 0.044 Uiso 1 1 calc R . .

loop_
_atom_site_aniso_label
_atom_site_aniso_U_11
_atom_site_aniso_U_22
_atom_site_aniso_U_33
_atom_site_aniso_U_23
_atom_site_aniso_U_13
_atom_site_aniso_U_12
N1 0.0169(12) 0.0200(13) 0.0243(13) 0.0061(11) -0.0043(10) -0.0013(11)
O1 0.0288(12) 0.0197(11) 0.0321(12) -0.0008(10) -0.0094(10) 0.0004(10)
O2 0.0235(12) 0.0352(13) 0.0280(11) 0.0084(10) -0.0074(9) -0.0004(10)
O3 0.0242(11) 0.0325(12) 0.0207(11) -0.0068(10) -0.0036(9) -0.0034(10)
S1 0.0238(4) 0.0235(4) 0.0209(4) 0.0009(3) -0.0041(3) -0.0007(3)
S2 0.0251(4) 0.0213(4) 0.0223(4) -0.0024(3) -0.0012(3) -0.0026(3)
C1 0.0161(14) 0.0169(15) 0.0224(15) 0.0027(13) 0.0037(12) 0.0037(13)
C2 0.0175(14) 0.0236(17) 0.0210(15) -0.0017(14) 0.0008(12) 0.0018(13)
C3 0.0249(16) 0.0261(17) 0.0224(15) 0.0056(14) 0.0014(13) 0.0042(15)
C4 0.0268(16) 0.0197(16) 0.0295(17) 0.0070(15) 0.0038(14) -0.0007(14)
C5 0.0229(16) 0.0200(16) 0.0284(16) -0.0026(14) 0.0029(13) 0.0015(14)
C6 0.0214(16) 0.0173(15) 0.0213(15) 0.0002(13) 0.0014(12) 0.0004(13)
C7 0.0176(14) 0.0157(15) 0.0241(15) -0.0010(13) -0.0033(12) 0.0006(13)
C8 0.0215(15) 0.0137(14) 0.0227(15) -0.0025(13) 0.0005(12) 0.0021(13)
C9 0.0198(15) 0.0221(16) 0.0274(16) -0.0047(14) -0.0054(13) 0.0009(14)
C10 0.0219(16) 0.0254(17) 0.0348(18) -0.0032(15) 0.0023(13) -0.0034(14)
C11 0.0303(17) 0.0225(16) 0.0235(16) -0.0015(14) 0.0062(14) -0.0021(15)
C12 0.0229(15) 0.0212(16) 0.0200(15) 0.0018(14) -0.0007(13) -0.0024(13)
C13 0.0199(15) 0.0246(16) 0.0152(14) 0.0060(14) -0.0004(12) 0.0011(14)
C14 0.0203(15) 0.0207(15) 0.0157(14) -0.0008(13) 0.0031(12) -0.0018(13)
C15 0.0208(15) 0.0266(17) 0.0142(14) -0.0047(14) 0.0005(12) -0.0045(14)
C16 0.0193(15) 0.0291(17) 0.0188(15) 0.0043(14) -0.0030(12) 0.0017(14)
C17 0.0218(15) 0.0222(16) 0.0201(15) 0.0016(14) -0.0012(13) 0.0001(14)
C18 0.0228(16) 0.0223(16) 0.0193(15) 0.0009(14) -0.0035(13) -0.0033(14)
C19 0.0247(18) 0.048(2) 0.051(2) -0.0101(19) 0.0023(17) -0.0168(18)
C20 0.043(2) 0.0324(19) 0.0290(18) 0.0038(16) -0.0133(15) 0.0013(17)
C21 0.0305(18) 0.0232(17) 0.0348(18) -0.0013(16) -0.0066(14) -0.0030(15)

loop_
_atom_type_symbol
_atom_type_description
_atom_type_scat_dispersion_real
_atom_type_scat_dispersion_imag
_atom_type_scat_source
C C 0.0181 0.0091 'International Tables Vol C Tables 4.2.6.8 and 6.1.1.4'
H H 0.0000 0.0000 'International Tables Vol C Tables 4.2.6.8 and 6.1.1.4'
N N 0.0311 0.0180 'International Tables Vol C Tables 4.2.6.8 and 6.1.1.4'
O O 0.0492 0.0322 'International Tables Vol C Tables 4.2.6.8 and 6.1.1.4'
S S 0.3331 0.5567 'International Tables Vol C Tables 4.2.6.8 and 6.1.1.4'

loop_
_geom_angle_atom_site_label_1
_geom_angle_atom_site_label_2
_geom_angle_atom_site_label_3
_geom_angle
_geom_angle_site_symmetry_1
_geom_angle_site_symmetry_3
C7 N1 C13 120.6(2) . .
C7 N1 C1 118.5(2) . .
C13 N1 C1 119.5(2) . .
C17 O1 C21 117.0(2) . .
C16 O2 C20 113.6(2) . .
C15 O3 C19 115.5(2) . .
C2 S1 C8 98.24(14) . .
C14 S2 C6 99.14(13) . .
C2 C1 C6 119.4(3) . .
C2 C1 N1 119.6(3) . .
C6 C1 N1 121.0(2) . .
C3 C2 C1 120.3(3) . .
C3 C2 S1 120.7(2) . .
C1 C2 S1 118.9(2) . .
C4 C3 C2 119.8(3) . .
C4 C3 H3 120.1 . .
C2 C3 H3 120.1 . .
C3 C4 C5 120.3(3) . .
C3 C4 H4 119.8 . .
C5 C4 H4 119.8 . .
C6 C5 C4 120.2(3) . .
C6 C5 H5 119.9 . .
C4 C5 H5 119.9 . .
C5 C6 C1 119.9(3) . .
C5 C6 S2 118.3(2) . .
C1 C6 S2 121.7(2) . .
C12 C7 C8 119.4(3) . .
C12 C7 N1 122.1(2) . .
C8 C7 N1 118.4(3) . .
C7 C8 C9 120.0(3) . .
C7 C8 S1 119.7(2) . .
C9 C8 S1 120.2(2) . .
C10 C9 C8 120.0(3) . .
C10 C9 H9 120.0 . .
C8 C9 H9 120.0 . .
C9 C10 C11 120.0(3) . .
C9 C10 H10 120.0 . .
C11 C10 H10 120.0 . .
C12 C11 C10 120.0(3) . .
C12 C11 H11 120.0 . .
C10 C11 H11 120.0 . .
C11 C12 C7 120.5(3) . .
C11 C12 H12 119.7 . .
C7 C12 H12 119.7 . .
C14 C13 C18 120.5(3) . .
C14 C13 N1 120.7(3) . .
C18 C13 N1 118.7(3) . .
C13 C14 C15 119.2(3) . .
C13 C14 S2 122.8(2) . .
C15 C14 S2 117.9(2) . .
O3 C15 C16 122.8(3) . .
O3 C15 C14 116.6(3) . .
C16 C15 C14 120.5(3) . .
O2 C16 C15 119.3(3) . .
O2 C16 C17 121.1(3) . .
C15 C16 C17 119.5(3) . .
O1 C17 C18 124.8(3) . .
O1 C17 C16 115.2(2) . .
C18 C17 C16 119.9(3) . .
C17 C18 C13 120.2(3) . .
C17 C18 H18 119.9 . .
C13 C18 H18 119.9 . .
O3 C19 H19A 109.5 . .
O3 C19 H19B 109.5 . .
H19A C19 H19B 109.5 . .
O3 C19 H19C 109.5 . .
H19A C19 H19C 109.5 . .
H19B C19 H19C 109.5 . .
O2 C20 H20A 109.5 . .
O2 C20 H20B 109.5 . .
H20A C20 H20B 109.5 . .
O2 C20 H20C 109.5 . .
H20A C20 H20C 109.5 . .
H20B C20 H20C 109.5 . .
O1 C21 H21A 109.5 . .
O1 C21 H21B 109.5 . .
H21A C21 H21B 109.5 . .
O1 C21 H21C 109.5 . .
H21A C21 H21C 109.5 . .
H21B C21 H21C 109.5 . .

loop_
_geom_bond_atom_site_label_1
_geom_bond_atom_site_label_2
_geom_bond_distance
_geom_bond_site_symmetry_2
N1 C7 1.420(4) .
N1 C13 1.423(3) .
N1 C1 1.422(4) .
O1 C17 1.365(3) .
O1 C21 1.429(3) .
O2 C16 1.379(3) .
O2 C20 1.428(4) .
O3 C15 1.375(3) .
O3 C19 1.435(4) .
S1 C2 1.763(3) .
S1 C8 1.770(3) .
S2 C14 1.765(3) .
S2 C6 1.772(3) .
C1 C2 1.394(4) .
C1 C6 1.397(4) .
C2 C3 1.391(4) .
C3 C4 1.381(4) .
C3 H3 0.9300 .
C4 C5 1.388(4) .
C4 H4 0.9300 .
C5 C6 1.386(4) .
C5 H5 0.9300 .
C7 C12 1.390(4) .
C7 C8 1.392(4) .
C8 C9 1.395(4) .
C9 C10 1.382(4) .
C9 H9 0.9300 .
C10 C11 1.389(4) .
C10 H10 0.9300 .
C11 C12 1.382(4) .
C11 H11 0.9300 .
C12 H12 0.9300 .
C13 C14 1.383(4) .
C13 C18 1.392(4) .
C14 C15 1.407(4) .
C15 C16 1.382(4) .
C16 C17 1.405(4) .
C17 C18 1.383(4) .
C18 H18 0.9300 .
C19 H19A 0.9600 .
C19 H19B 0.9600 .
C19 H19C 0.9600 .
C20 H20A 0.9600 .
C20 H20B 0.9600 .
C20 H20C 0.9600 .
C21 H21A 0.9600 .
C21 H21B 0.9600 .
C21 H21C 0.9600 .
